data_2220739
loop_
_publ_author_name
'Ono, Katsuhiko'
'Nakagawa, Koki'
'Tomura, Masaaki'

_publ_section_title
;
 1,4-Bis[(3,5-dimethoxyphenyl)ethynyl]benzene
;
_journal_coeditor_code CI2753
_journal_issue 2
_journal_name_full 'Acta Crystallographica Section E'
_journal_page_first o346
_journal_paper_doi 10.1107/S160053680900155X
_journal_volume 65
_journal_year 2009
_chemical_formula_iupac 'C26 H22 O4'
_chemical_formula_moiety 'C26 H22 O4'
_chemical_formula_sum 'C26 H22 O4'
_chemical_formula_weight 398.44
_chemical_melting_point 431
_chemical_name_systematic
;
1,4-Bis[(3,5-dimethoxyphenyl)ethynyl]benzene
;
_space_group_IT_number 14
_symmetry_cell_setting monoclinic
_symmetry_space_group_name_Hall '-P 2yab'
_symmetry_space_group_name_H-M 'P 1 21/a 1'
_atom_sites_solution_primary direct
_atom_sites_solution_secondary difmap
_audit_creation_method SHELXL-97
_cell_angle_alpha 90.00
_cell_angle_beta 100.6070(10)
_cell_angle_gamma 90.00
_cell_formula_units_Z 4
_cell_length_a 8.8980(5)
_cell_length_b 19.4610(8)
_cell_length_c 12.2820(5)
_cell_measurement_reflns_used 5437
_cell_measurement_temperature 173.0(10)
_cell_measurement_theta_max 27.4835
_cell_measurement_theta_min 3.1339
_cell_volume 2090.46(17)
_computing_cell_refinement 'CrystalClear (Rigaku, 2001)'
_computing_data_collection 'CrystalClear (Rigaku, 2001)'
_computing_data_reduction 'CrystalClear (Rigaku, 2001)'
_computing_molecular_graphics
;
PLATON (Spek, 2003) and Mercury (Macrae <i>et al.</i>,  2006)
;
_computing_publication_material 'WinGX (Farrugia, 1999)'
_computing_structure_refinement 'SHELXL97 (Sheldrick, 2008)'
_computing_structure_solution 'SIR2002 (Burla <i>et al.</i>,  2003)'
_diffrn_ambient_temperature 173.0(10)
_diffrn_detector_area_resol_mean 14.7059
_diffrn_measured_fraction_theta_full 0.969
_diffrn_measured_fraction_theta_max 0.969
_diffrn_measurement_device_type 'Rigaku Mercury CCD'
_diffrn_measurement_method '\f and \w'
_diffrn_radiation_monochromator 'Graphite Monochromator'
_diffrn_radiation_type MoK\a
_diffrn_radiation_wavelength 0.71073
_diffrn_reflns_av_R_equivalents 0.0244
_diffrn_reflns_av_sigmaI/netI 0.0280
_diffrn_reflns_limit_h_max 10
_diffrn_reflns_limit_h_min -11
_diffrn_reflns_limit_k_max 25
_diffrn_reflns_limit_k_min -22
_diffrn_reflns_limit_l_max 12
_diffrn_reflns_limit_l_min -15
_diffrn_reflns_number 15238
_diffrn_reflns_theta_full 27.48
_diffrn_reflns_theta_max 27.48
_diffrn_reflns_theta_min 3.13
_exptl_absorpt_coefficient_mu 0.085
_exptl_absorpt_correction_type none
_exptl_crystal_colour Yellow
_exptl_crystal_density_diffrn 1.266
_exptl_crystal_density_method 'not measured'
_exptl_crystal_description Block
_exptl_crystal_F_000 840
_exptl_crystal_size_max 0.30
_exptl_crystal_size_mid 0.25
_exptl_crystal_size_min 0.15
_refine_diff_density_max 0.262
_refine_diff_density_min -0.171
_refine_ls_extinction_method none
_refine_ls_goodness_of_fit_ref 1.113
_refine_ls_hydrogen_treatment constr
_refine_ls_matrix_type full
_refine_ls_number_parameters 271
_refine_ls_number_reflns 4638
_refine_ls_number_restraints 0
_refine_ls_restrained_S_all 1.113
_refine_ls_R_factor_all 0.0595
_refine_ls_R_factor_gt 0.0483
_refine_ls_shift/su_max 0.001
_refine_ls_shift/su_mean 0.000
_refine_ls_structure_factor_coef Fsqd
_refine_ls_weighting_details 'calc w=1/[\s^2^(Fo^2^)+(0.0818P)^2^+0.1522P] where P=(Fo^2^+2Fc^2^)/3'
_refine_ls_weighting_scheme calc
_refine_ls_wR_factor_gt 0.1308
_refine_ls_wR_factor_ref 0.1397
_reflns_number_gt 3914
_reflns_number_total 4638
_reflns_threshold_expression I>2\s(I)
_cod_data_source_file ci2753.cif
_cod_data_source_block I
_cod_depositor_comments
;
The following automatic conversions were performed:
'_symmetry_cell_setting' value 'Monoclinic' changed to 'monoclinic'
according to '/home/saulius/struct/CIF-dictionaries/cif_core.dic'
dictionary named 'cif_core.dic' version 2.4.1 from 2010-06-29.

Automatic conversion script
Id: cif_fix_enum 1527 2010-12-29 10:47:43Z saulius 

The following automatic conversions were performed:

'_symmetry_cell_setting' value 'Monoclinic' changed to 'monoclinic'
according to /home/saulius/struct/CIF-dictionaries/cif_core.dic
dictionary named 'cif_core.dic' version 2.4.1 from 2010-06-29.

Automatic conversion script
Id: cif_fix_values 1715 2011-07-08 13:25:40Z adriana 
;
_cod_original_sg_symbol_H-M 'P 21/a'
_cod_database_code 2220739
_cod_database_fobs_code 2220739

loop_
_symmetry_equiv_pos_as_xyz
'x, y, z'
'-x+1/2, y+1/2, -z'
'-x, -y, -z'
'x-1/2, -y-1/2, z'

loop_
_atom_site_type_symbol
_atom_site_label
_atom_site_fract_x
_atom_site_fract_y
_atom_site_fract_z
_atom_site_U_iso_or_equiv
_atom_site_adp_type
_atom_site_calc_flag
_atom_site_refinement_flags
_atom_site_occupancy
_atom_site_disorder_assembly
_atom_site_disorder_group
C C1 0.04347(14) 0.17522(6) 0.71287(10) 0.0266(3) Uani d . 1 . .
C C2 -0.11459(14) 0.17481(6) 0.67760(11) 0.0266(3) Uani d . 1 . .
H H2 -0.1799 0.1980 0.7185 0.032 Uiso calc R 1 . .
C C3 -0.17430(13) 0.13932(6) 0.58033(11) 0.0265(3) Uani d . 1 . .
C C4 -0.07979(14) 0.10623(6) 0.51948(11) 0.0277(3) Uani d . 1 . .
H H4 -0.1225 0.0824 0.4535 0.033 Uiso calc R 1 . .
C C5 0.07839(14) 0.10787(6) 0.55512(10) 0.0261(3) Uani d . 1 . .
C C6 0.14059(14) 0.14194(6) 0.65309(11) 0.0283(3) Uani d . 1 . .
H H6 0.2480 0.1424 0.6787 0.034 Uiso calc R 1 . .
C C7 0.17340(14) 0.07642(6) 0.48619(11) 0.0288(3) Uani d . 1 . .
C C8 0.24292(14) 0.05168(7) 0.42138(11) 0.0288(3) Uani d . 1 . .
C C9 0.32492(14) 0.02180(6) 0.34289(10) 0.0262(3) Uani d . 1 . .
C C10 0.24597(14) -0.01164(7) 0.24864(11) 0.0286(3) Uani d . 1 . .
H H10 0.1377 -0.0150 0.2371 0.034 Uiso calc R 1 . .
C C11 0.32439(14) -0.03986(7) 0.17214(11) 0.0303(3) Uani d . 1 . .
H H11 0.2695 -0.0621 0.1081 0.036 Uiso calc R 1 . .
C C12 0.48372(14) -0.03594(6) 0.18839(10) 0.0273(3) Uani d . 1 . .
C C13 0.56275(14) -0.00329(6) 0.28348(11) 0.0297(3) Uani d . 1 . .
H H13 0.6712 -0.0009 0.2959 0.036 Uiso calc R 1 . .
C C14 0.48439(14) 0.02550(7) 0.35943(11) 0.0295(3) Uani d . 1 . .
H H14 0.5392 0.0479 0.4233 0.035 Uiso calc R 1 . .
C C15 0.56748(14) -0.06453(7) 0.10994(11) 0.0305(3) Uani d . 1 . .
C C16 0.64138(15) -0.08764(7) 0.04662(11) 0.0313(3) Uani d . 1 . .
C C17 0.73414(14) -0.11338(6) -0.02860(11) 0.0289(3) Uani d . 1 . .
C C18 0.67256(14) -0.15780(7) -0.11433(11) 0.0309(3) Uani d . 1 . .
H H18 0.5689 -0.1720 -0.1231 0.037 Uiso calc R 1 . .
C C19 0.76419(14) -0.18118(7) -0.18695(11) 0.0289(3) Uani d . 1 . .
C C20 0.91672(14) -0.16179(7) -0.17484(11) 0.0289(3) Uani d . 1 . .
H H20 0.9792 -0.1787 -0.2238 0.035 Uiso calc R 1 . .
C C21 0.97568(14) -0.11696(7) -0.08931(11) 0.0310(3) Uani d . 1 . .
C C22 0.88622(14) -0.09254(7) -0.01627(11) 0.0316(3) Uani d . 1 . .
H H22 0.9283 -0.0619 0.0416 0.038 Uiso calc R 1 . .
C C23 0.02302(18) 0.24526(8) 0.87014(12) 0.0434(4) Uani d . 1 . .
H H23A 0.0889 0.2677 0.9328 0.065 Uiso calc R 1 . .
H H23B -0.0440 0.2122 0.8980 0.065 Uiso calc R 1 . .
H H23C -0.0392 0.2800 0.8247 0.065 Uiso calc R 1 . .
C C24 -0.43253(15) 0.17035(8) 0.58918(13) 0.0409(4) Uani d . 1 . .
H H24A -0.5365 0.1618 0.5488 0.061 Uiso calc R 1 . .
H H24B -0.4108 0.2197 0.5890 0.061 Uiso calc R 1 . .
H H24C -0.4236 0.1543 0.6657 0.061 Uiso calc R 1 . .
C C25 0.77935(17) -0.24753(8) -0.34851(12) 0.0398(3) Uani d . 1 . .
H H25A 0.7151 -0.2772 -0.4025 0.060 Uiso calc R 1 . .
H H25B 0.8679 -0.2737 -0.3107 0.060 Uiso calc R 1 . .
H H25C 0.8146 -0.2082 -0.3868 0.060 Uiso calc R 1 . .
C C26 1.22202(17) -0.11600(9) -0.14105(15) 0.0506(4) Uani d . 1 . .
H H26A 1.3229 -0.0950 -0.1178 0.076 Uiso calc R 1 . .
H H26B 1.1803 -0.1025 -0.2175 0.076 Uiso calc R 1 . .
H H26C 1.2316 -0.1661 -0.1366 0.076 Uiso calc R 1 . .
O O1 0.11541(10) 0.21008(5) 0.80454(8) 0.0360(2) Uani d . 1 . .
O O2 -0.32622(10) 0.13442(5) 0.53688(8) 0.0352(2) Uani d . 1 . .
O O3 0.69301(10) -0.22363(5) -0.26936(9) 0.0396(3) Uani d . 1 . .
O O4 1.12292(11) -0.09341(6) -0.07075(9) 0.0477(3) Uani d . 1 . .

loop_
_atom_site_aniso_label
_atom_site_aniso_U_11
_atom_site_aniso_U_22
_atom_site_aniso_U_33
_atom_site_aniso_U_12
_atom_site_aniso_U_13
_atom_site_aniso_U_23
C1 0.0340(6) 0.0247(6) 0.0213(6) 0.0006(5) 0.0059(5) -0.0006(5)
C2 0.0318(6) 0.0241(6) 0.0263(7) 0.0011(5) 0.0113(5) -0.0004(5)
C3 0.0273(6) 0.0244(6) 0.0287(7) -0.0013(4) 0.0073(5) 0.0015(5)
C4 0.0345(6) 0.0257(6) 0.0235(6) -0.0007(5) 0.0068(5) -0.0036(5)
C5 0.0322(6) 0.0232(6) 0.0249(6) 0.0034(5) 0.0106(5) 0.0016(5)
C6 0.0280(6) 0.0281(6) 0.0291(7) 0.0025(5) 0.0058(5) -0.0005(5)
C7 0.0314(6) 0.0279(6) 0.0277(7) 0.0016(5) 0.0071(5) -0.0007(5)
C8 0.0324(6) 0.0280(6) 0.0266(7) 0.0020(5) 0.0069(5) -0.0004(5)
C9 0.0309(6) 0.0248(6) 0.0243(6) 0.0033(5) 0.0089(5) 0.0012(5)
C10 0.0266(6) 0.0331(7) 0.0265(7) 0.0027(5) 0.0061(5) -0.0005(5)
C11 0.0340(6) 0.0338(7) 0.0226(6) 0.0014(5) 0.0042(5) -0.0045(5)
C12 0.0330(6) 0.0269(6) 0.0238(6) 0.0043(5) 0.0103(5) 0.0000(5)
C13 0.0277(6) 0.0333(7) 0.0293(7) 0.0007(5) 0.0083(5) -0.0012(5)
C14 0.0325(6) 0.0316(6) 0.0248(7) -0.0015(5) 0.0064(5) -0.0051(5)
C15 0.0346(6) 0.0303(7) 0.0278(7) 0.0033(5) 0.0086(5) -0.0006(5)
C16 0.0358(6) 0.0316(7) 0.0278(7) 0.0036(5) 0.0092(5) -0.0007(5)
C17 0.0344(6) 0.0299(6) 0.0238(6) 0.0062(5) 0.0089(5) 0.0002(5)
C18 0.0286(6) 0.0338(7) 0.0322(7) -0.0007(5) 0.0109(5) -0.0034(6)
C19 0.0317(6) 0.0294(6) 0.0259(7) -0.0011(5) 0.0065(5) -0.0044(5)
C20 0.0296(6) 0.0330(7) 0.0255(7) 0.0018(5) 0.0091(5) -0.0038(5)
C21 0.0286(6) 0.0363(7) 0.0285(7) -0.0008(5) 0.0057(5) -0.0029(5)
C22 0.0356(7) 0.0348(7) 0.0244(7) 0.0003(5) 0.0057(5) -0.0071(5)
C23 0.0512(8) 0.0486(9) 0.0291(8) 0.0112(7) 0.0037(6) -0.0135(7)
C24 0.0286(6) 0.0471(9) 0.0487(9) 0.0001(6) 0.0112(6) -0.0110(7)
C25 0.0459(8) 0.0429(8) 0.0324(8) -0.0052(6) 0.0121(6) -0.0150(6)
C26 0.0339(7) 0.0718(12) 0.0499(10) -0.0131(7) 0.0179(7) -0.0190(8)
O1 0.0364(5) 0.0429(6) 0.0274(5) 0.0056(4) 0.0023(4) -0.0123(4)
O2 0.0271(4) 0.0380(5) 0.0403(6) -0.0022(4) 0.0062(4) -0.0102(4)
O3 0.0361(5) 0.0459(6) 0.0390(6) -0.0091(4) 0.0123(4) -0.0198(5)
O4 0.0302(5) 0.0698(7) 0.0446(7) -0.0122(5) 0.0112(4) -0.0260(6)

loop_
_atom_type_symbol
_atom_type_description
_atom_type_scat_dispersion_real
_atom_type_scat_dispersion_imag
_atom_type_scat_source
C C 0.0033 0.0016 'International Tables Vol C Tables 4.2.6.8 and 6.1.1.4'
H H 0.0000 0.0000 'International Tables Vol C Tables 4.2.6.8 and 6.1.1.4'
O O 0.0106 0.0060 'International Tables Vol C Tables 4.2.6.8 and 6.1.1.4'

loop_
_geom_angle_atom_site_label_1
_geom_angle_atom_site_label_2
_geom_angle_atom_site_label_3
_geom_angle_site_symmetry_1
_geom_angle_site_symmetry_3
_geom_angle
_geom_angle_publ_flag
O1 C1 C6 . . 115.01(10) ?
O1 C1 C2 . . 123.44(11) ?
C6 C1 C2 . . 121.49(11) ?
C1 C2 C3 . . 118.14(11) ?
C1 C2 H2 . . 120.9 ?
C3 C2 H2 . . 120.9 ?
O2 C3 C4 . . 114.46(11) ?
O2 C3 C2 . . 124.28(11) ?
C4 C3 C2 . . 121.26(11) ?
C3 C4 C5 . . 119.91(11) ?
C3 C4 H4 . . 120.0 ?
C5 C4 H4 . . 120.0 ?
C4 C5 C6 . . 119.88(11) ?
C4 C5 C7 . . 118.29(11) ?
C6 C5 C7 . . 121.78(11) ?
C1 C6 C5 . . 119.30(11) ?
C1 C6 H6 . . 120.4 ?
C5 C6 H6 . . 120.4 ?
C8 C7 C5 . . 174.44(14) ?
C7 C8 C9 . . 179.42(15) ?
C14 C9 C10 . . 119.07(11) ?
C14 C9 C8 . . 120.64(11) ?
C10 C9 C8 . . 120.29(11) ?
C11 C10 C9 . . 120.50(11) ?
C11 C10 H10 . . 119.8 ?
C9 C10 H10 . . 119.8 ?
C10 C11 C12 . . 120.45(11) ?
C10 C11 H11 . . 119.8 ?
C12 C11 H11 . . 119.8 ?
C11 C12 C13 . . 119.00(11) ?
C11 C12 C15 . . 121.46(11) ?
C13 C12 C15 . . 119.54(11) ?
C14 C13 C12 . . 120.58(11) ?
C14 C13 H13 . . 119.7 ?
C12 C13 H13 . . 119.7 ?
C13 C14 C9 . . 120.39(12) ?
C13 C14 H14 . . 119.8 ?
C9 C14 H14 . . 119.8 ?
C16 C15 C12 . . 177.95(14) ?
C15 C16 C17 . . 177.90(14) ?
C22 C17 C18 . . 120.08(11) ?
C22 C17 C16 . . 119.31(12) ?
C18 C17 C16 . . 120.60(11) ?
C19 C18 C17 . . 119.46(11) ?
C19 C18 H18 . . 120.3 ?
C17 C18 H18 . . 120.3 ?
O3 C19 C20 . . 123.57(11) ?
O3 C19 C18 . . 115.19(11) ?
C20 C19 C18 . . 121.24(12) ?
C19 C20 C21 . . 118.42(11) ?
C19 C20 H20 . . 120.8 ?
C21 C20 H20 . . 120.8 ?
O4 C21 C22 . . 115.05(12) ?
O4 C21 C20 . . 123.55(11) ?
C22 C21 C20 . . 121.40(11) ?
C21 C22 C17 . . 119.40(12) ?
C21 C22 H22 . . 120.3 ?
C17 C22 H22 . . 120.3 ?
O1 C23 H23A . . 109.5 ?
O1 C23 H23B . . 109.5 ?
H23A C23 H23B . . 109.5 ?
O1 C23 H23C . . 109.5 ?
H23A C23 H23C . . 109.5 ?
H23B C23 H23C . . 109.5 ?
O2 C24 H24A . . 109.5 ?
O2 C24 H24B . . 109.5 ?
H24A C24 H24B . . 109.5 ?
O2 C24 H24C . . 109.5 ?
H24A C24 H24C . . 109.5 ?
H24B C24 H24C . . 109.5 ?
O3 C25 H25A . . 109.5 ?
O3 C25 H25B . . 109.5 ?
H25A C25 H25B . . 109.5 ?
O3 C25 H25C . . 109.5 ?
H25A C25 H25C . . 109.5 ?
H25B C25 H25C . . 109.5 ?
O4 C26 H26A . . 109.5 ?
O4 C26 H26B . . 109.5 ?
H26A C26 H26B . . 109.5 ?
O4 C26 H26C . . 109.5 ?
H26A C26 H26C . . 109.5 ?
H26B C26 H26C . . 109.5 ?
C1 O1 C23 . . 118.13(10) ?
C3 O2 C24 . . 118.91(10) ?
C19 O3 C25 . . 117.90(10) ?
C21 O4 C26 . . 118.72(11) ?

loop_
_geom_bond_atom_site_label_1
_geom_bond_atom_site_label_2
_geom_bond_site_symmetry_2
_geom_bond_distance
_geom_bond_publ_flag
C1 O1 . 1.3684(15) ?
C1 C6 . 1.3924(16) ?
C1 C2 . 1.3933(17) ?
C2 C3 . 1.3975(18) ?
C2 H2 . 0.95 ?
C3 O2 . 1.3622(15) ?
C3 C4 . 1.3826(16) ?
C4 C5 . 1.3953(17) ?
C4 H4 . 0.95 ?
C5 C6 . 1.3960(18) ?
C5 C7 . 1.4386(16) ?
C6 H6 . 0.95 ?
C7 C8 . 1.1956(17) ?
C8 C9 . 1.4348(16) ?
C9 C14 . 1.3977(17) ?
C9 C10 . 1.3991(18) ?
C10 C11 . 1.3831(17) ?
C10 H10 . 0.95 ?
C11 C12 . 1.3969(17) ?
C11 H11 . 0.95 ?
C12 C13 . 1.3999(18) ?
C12 C15 . 1.4345(16) ?
C13 C14 . 1.3820(17) ?
C13 H13 . 0.95 ?
C14 H14 . 0.95 ?
C15 C16 . 1.1949(18) ?
C16 C17 . 1.4375(17) ?
C17 C22 . 1.3940(18) ?
C17 C18 . 1.3942(18) ?
C18 C19 . 1.3911(16) ?
C18 H18 . 0.95 ?
C19 O3 . 1.3683(15) ?
C19 C20 . 1.3900(17) ?
C20 C21 . 1.3917(18) ?
C20 H20 . 0.95 ?
C21 O4 . 1.3670(15) ?
C21 C22 . 1.3882(17) ?
C22 H22 . 0.95 ?
C23 O1 . 1.4274(16) ?
C23 H23A . 0.98 ?
C23 H23B . 0.98 ?
C23 H23C . 0.98 ?
C24 O2 . 1.4213(15) ?
C24 H24A . 0.98 ?
C24 H24B . 0.98 ?
C24 H24C . 0.98 ?
C25 O3 . 1.4236(16) ?
C25 H25A . 0.98 ?
C25 H25B . 0.98 ?
C25 H25C . 0.98 ?
C26 O4 . 1.4130(17) ?
C26 H26A . 0.98 ?
C26 H26B . 0.98 ?
C26 H26C . 0.98 ?

loop_
_geom_hbond_atom_site_label_D
_geom_hbond_atom_site_label_H
_geom_hbond_atom_site_label_A
_geom_hbond_site_symmetry_A
_geom_hbond_distance_DH
_geom_hbond_distance_HA
_geom_hbond_distance_DA
_geom_hbond_angle_DHA
C11 H11 O4 1_455 0.95 2.42 3.3511(17) 167
C14 H14 O2 1_655 0.95 2.37 3.2758(16) 160

loop_
_geom_torsion_atom_site_label_1
_geom_torsion_atom_site_label_2
_geom_torsion_atom_site_label_3
_geom_torsion_atom_site_label_4
_geom_torsion_site_symmetry_1
_geom_torsion_site_symmetry_2
_geom_torsion_site_symmetry_3
_geom_torsion_site_symmetry_4
_geom_torsion
_geom_torsion_publ_flag
O1 C1 C2 C3 . . . . 177.69(11) ?
C6 C1 C2 C3 . . . . 0.59(18) ?
C1 C2 C3 O2 . . . . 179.60(11) ?
C1 C2 C3 C4 . . . . -0.90(18) ?
O2 C3 C4 C5 . . . . 179.63(11) ?
C2 C3 C4 C5 . . . . 0.08(18) ?
C3 C4 C5 C6 . . . . 1.06(18) ?
C3 C4 C5 C7 . . . . -176.30(11) ?
O1 C1 C6 C5 . . . . -176.80(11) ?
C2 C1 C6 C5 . . . . 0.53(19) ?
C4 C5 C6 C1 . . . . -1.36(18) ?
C7 C5 C6 C1 . . . . 175.90(11) ?
C14 C9 C10 C11 . . . . -0.84(19) ?
C8 C9 C10 C11 . . . . 179.30(12) ?
C9 C10 C11 C12 . . . . 0.59(19) ?
C10 C11 C12 C13 . . . . 0.28(19) ?
C10 C11 C12 C15 . . . . -179.69(12) ?
C11 C12 C13 C14 . . . . -0.90(19) ?
C15 C12 C13 C14 . . . . 179.07(12) ?
C12 C13 C14 C9 . . . . 0.65(19) ?
C10 C9 C14 C13 . . . . 0.22(19) ?
C8 C9 C14 C13 . . . . -179.92(12) ?
C22 C17 C18 C19 . . . . 0.2(2) ?
C16 C17 C18 C19 . . . . 179.07(12) ?
C17 C18 C19 O3 . . . . -178.99(12) ?
C17 C18 C19 C20 . . . . 0.8(2) ?
O3 C19 C20 C21 . . . . 178.44(12) ?
C18 C19 C20 C21 . . . . -1.4(2) ?
C19 C20 C21 O4 . . . . -178.72(13) ?
C19 C20 C21 C22 . . . . 0.9(2) ?
O4 C21 C22 C17 . . . . 179.75(12) ?
C20 C21 C22 C17 . . . . 0.1(2) ?
C18 C17 C22 C21 . . . . -0.6(2) ?
C16 C17 C22 C21 . . . . -179.55(12) ?
C6 C1 O1 C23 . . . . -179.78(12) ?
C2 C1 O1 C23 . . . . 2.94(18) ?
C4 C3 O2 C24 . . . . -175.99(12) ?
C2 C3 O2 C24 . . . . 3.55(18) ?
C20 C19 O3 C25 . . . . -1.8(2) ?
C18 C19 O3 C25 . . . . 178.03(12) ?
C22 C21 O4 C26 . . . . 179.71(14) ?
C20 C21 O4 C26 . . . . -0.6(2) ?

loop_
_cod_related_entry_id
_cod_related_entry_database
_cod_related_entry_code
1 ChemSpider 24741592
